data_2021057
loop_
_publ_author_name
'Campbell, Gemma'
'Fisher, Rebecca'
'Kennedy, Alan R.'
'King, Nathan L. C.'
'Spiteri, Rebecca'

_publ_section_title
;
 Salt forms of sulfadiazine with alkali metal and organic cations
;
_journal_coeditor_code UK3153
_journal_issue 4
_journal_name_full 'Acta Crystallographica Section C'
_journal_page_first
;
;
_journal_paper_doi 10.1107/S205322961800414X
_journal_volume 74
_journal_year 2018
_chemical_formula_iupac '[Li (C10 H9 N4 O2 S) (H2 O)2]'
_chemical_formula_moiety 'C10 H13 Li N4 O4 S'
_chemical_formula_sum 'C10 H13 Li N4 O4 S'
_chemical_formula_weight 292.24
_chemical_name_systematic Diaqua{4-[(pyrimidin-2-ylazanidyl-\k<i>N</i>^1^)sulfonyl-\k<i>O</i>]aniline}lithium(I)
_space_group_crystal_system monoclinic
_space_group_IT_number 9
_space_group_name_Hall 'C -2yc'
_space_group_name_H-M_alt 'C 1 c 1'
_symmetry_space_group_name_Hall 'C -2yc'
_symmetry_space_group_name_H-M 'C 1 c 1'
_atom_sites_solution_hydrogens mixed
_audit_creation_method SHELXL-2014/7
_cell_angle_alpha 90
_cell_angle_beta 91.063(3)
_cell_angle_gamma 90
_cell_formula_units_Z 4
_cell_length_a 11.5095(4)
_cell_length_b 12.0788(5)
_cell_length_c 9.5184(4)
_cell_measurement_reflns_used 2629
_cell_measurement_temperature 123(2)
_cell_measurement_theta_max 29.7753
_cell_measurement_theta_min 3.2215
_cell_volume 1323.03(9)
_computing_cell_refinement
;
CrysAlis PRO (Agilent, 2014)
;
_computing_data_collection
;
CrysAlis PRO (Agilent, 2014)
;
_computing_data_reduction
;
CrysAlis PRO (Agilent, 2014)
;
_computing_molecular_graphics
;
Mercury (Macrae <i>et al.</i>,  2008)
;
_computing_publication_material
;
SHELXL2014 (Sheldrick, 2015b)
;
_computing_structure_refinement
;
SHELXL2014 (Sheldrick, 2015b)
;
_computing_structure_solution
;
SIR92 (Altomare <i>et al.</i>,  1994)
;
_diffrn_ambient_temperature 123(2)
_diffrn_measured_fraction_theta_full 0.999
_diffrn_measured_fraction_theta_max 0.940
_diffrn_measurement_device_type 'Oxford Diffraction Xcalibur E'
_diffrn_measurement_method 'omega scans'
_diffrn_radiation_type MoK\a
_diffrn_radiation_wavelength 0.71073
_diffrn_reflns_av_R_equivalents 0.0164
_diffrn_reflns_limit_h_max 13
_diffrn_reflns_limit_h_min -15
_diffrn_reflns_limit_k_max 15
_diffrn_reflns_limit_k_min -15
_diffrn_reflns_limit_l_max 10
_diffrn_reflns_limit_l_min -12
_diffrn_reflns_number 3390
_diffrn_reflns_theta_full 27.000
_diffrn_reflns_theta_max 28.976
_diffrn_reflns_theta_min 3.228
_diffrn_standards_decay_% 0
_diffrn_standards_interval_count 0
_diffrn_standards_interval_time 0
_diffrn_standards_number 0
_exptl_absorpt_coefficient_mu 0.262
_exptl_absorpt_correction_T_max 1.00000
_exptl_absorpt_correction_T_min 0.94859
_exptl_absorpt_correction_type multi-scan
_exptl_absorpt_process_details
;
(CrysAlis PRO; Oxford Diffraction, 2010)
;
_exptl_crystal_colour colourless
_exptl_crystal_density_diffrn 1.467
_exptl_crystal_description block
_exptl_crystal_F_000 608
_exptl_crystal_size_max 0.30
_exptl_crystal_size_mid 0.20
_exptl_crystal_size_min 0.18
_refine_diff_density_max 0.283
_refine_diff_density_min -0.250
_refine_ls_abs_structure_details
;
 Refined as an inversion twin.
;
_refine_ls_abs_structure_Flack -0.01(8)
_refine_ls_extinction_coef 0.0054(9)
_refine_ls_extinction_expression Fc^*^=kFc[1+0.001xFc^2^\l^3^/sin(2\q)]^-1/4^
_refine_ls_extinction_method
;
SHELXL2014 (Sheldrick, 2015b)
;
_refine_ls_goodness_of_fit_ref 1.036
_refine_ls_hydrogen_treatment mixed
_refine_ls_matrix_type full
_refine_ls_number_parameters 207
_refine_ls_number_reflns 2246
_refine_ls_number_restraints 8
_refine_ls_restrained_S_all 1.036
_refine_ls_R_factor_all 0.0274
_refine_ls_R_factor_gt 0.0262
_refine_ls_shift/su_max 0.000
_refine_ls_shift/su_mean 0.000
_refine_ls_structure_factor_coef Fsqd
_refine_ls_weighting_details 'w=1/[\s^2^(Fo^2^)+(0.0365P)^2^+0.3087P] where P=(Fo^2^+2Fc^2^)/3'
_refine_ls_weighting_scheme calc
_refine_ls_wR_factor_gt 0.0643
_refine_ls_wR_factor_ref 0.0655
_reflns_number_gt 2184
_reflns_number_total 2246
_reflns_threshold_expression 'I > 2\s(I)'
_cod_data_source_file uk3153sup1.cif
_cod_data_source_block I
_cod_database_code 2021057
_shelx_space_group_comment
;
The symmetry employed for this shelxl refinement is uniquely defined
by the following loop, which should always be used as a source of
symmetry information in preference to the above space-group names.
They are only intended as comments.
;

loop_
_space_group_symop_operation_xyz
'x, y, z'
'x, -y, z+1/2'
'x+1/2, y+1/2, z'
'x+1/2, -y+1/2, z+1/2'

loop_
_atom_site_type_symbol
_atom_site_label
_atom_site_fract_x
_atom_site_fract_y
_atom_site_fract_z
_atom_site_U_iso_or_equiv
_atom_site_adp_type
_atom_site_calc_flag
_atom_site_occupancy
Li Li1 0.8416(4) 0.2755(4) 0.4134(5) 0.0198(8) Uani d 1
S S1 0.75432(4) 0.33089(4) 0.70030(5) 0.01208(13) Uani d 1
O O1 0.81653(14) 0.36761(14) 0.57624(17) 0.0157(3) Uani d 1
O O2 0.72513(14) 0.42112(14) 0.79429(18) 0.0175(4) Uani d 1
O O1W 0.83115(15) 0.36603(15) 0.24923(19) 0.0211(4) Uani d 1
O O2W 0.97330(16) 0.19039(18) 0.3764(2) 0.0314(5) Uani d 1
N N1 0.63739(15) 0.26680(16) 0.6691(2) 0.0129(4) Uani d 1
N N2 0.71240(17) 0.16691(16) 0.4758(2) 0.0154(4) Uani d 1
N N3 0.52506(17) 0.13140(17) 0.5695(2) 0.0145(4) Uani d 1
N N4 1.05266(19) 0.00920(18) 1.0096(2) 0.0187(4) Uani d 1
C C1 0.62734(19) 0.18727(19) 0.5688(2) 0.0121(4) Uani d 1
C C2 0.6930(2) 0.0854(2) 0.3827(3) 0.0206(5) Uani d 1
H H2 0.7523 0.0684 0.3180 0.025 Uiso calc 1
C C3 0.5921(2) 0.0254(2) 0.3763(3) 0.0231(5) Uani d 1
H H3 0.5798 -0.0317 0.3091 0.028 Uiso calc 1
C C4 0.5093(2) 0.0531(2) 0.4735(3) 0.0184(5) Uani d 1
H H4 0.4376 0.0141 0.4714 0.022 Uiso calc 1
C C5 0.84694(19) 0.23972(19) 0.7933(2) 0.0137(4) Uani d 1
C C6 0.8089(2) 0.1949(2) 0.9188(3) 0.0189(5) Uani d 1
H H6 0.7352 0.2151 0.9541 0.023 Uiso calc 1
C C7 0.8785(2) 0.1211(2) 0.9918(2) 0.0198(5) Uani d 1
H H7 0.8523 0.0904 1.0775 0.024 Uiso calc 1
C C8 0.9871(2) 0.09088(19) 0.9410(2) 0.0161(5) Uani d 1
C C9 1.0257(2) 0.1391(2) 0.8169(2) 0.0157(5) Uani d 1
H H9 1.1005 0.1211 0.7830 0.019 Uiso calc 1
C C10 0.95556(18) 0.21289(19) 0.7430(2) 0.0154(5) Uani d 1
H H10 0.9819 0.2450 0.6582 0.018 Uiso calc 1
H H1W 0.815(3) 0.4368(12) 0.251(4) 0.050(11) Uiso d 1
H H2W 0.890(2) 0.365(3) 0.194(3) 0.055(12) Uiso d 1
H H3W 1.017(3) 0.202(3) 0.305(3) 0.063(12) Uiso d 1
H H4W 1.002(3) 0.131(2) 0.413(4) 0.061(12) Uiso d 1
H H1N 1.122(3) 0.003(3) 0.985(3) 0.025(8) Uiso d 1
H H2N 1.044(2) 0.012(2) 1.107(3) 0.017(7) Uiso d 1

loop_
_atom_site_aniso_label
_atom_site_aniso_U_11
_atom_site_aniso_U_22
_atom_site_aniso_U_33
_atom_site_aniso_U_12
_atom_site_aniso_U_13
_atom_site_aniso_U_23
Li1 0.019(2) 0.019(2) 0.022(2) 0.0013(16) 0.0043(15) 0.0013(17)
S1 0.0108(2) 0.0113(2) 0.0143(2) -0.0013(2) 0.00227(16) -0.0006(2)
O1 0.0157(8) 0.0145(8) 0.0171(8) -0.0029(6) 0.0045(6) 0.0013(7)
O2 0.0178(8) 0.0133(8) 0.0213(9) 0.0001(6) 0.0032(6) -0.0042(7)
O1W 0.0208(9) 0.0181(9) 0.0246(9) 0.0048(7) 0.0098(7) 0.0059(8)
O2W 0.0274(11) 0.0332(11) 0.0345(12) 0.0151(8) 0.0209(9) 0.0194(9)
N1 0.0100(9) 0.0144(9) 0.0145(9) -0.0011(7) 0.0020(6) -0.0011(8)
N2 0.0140(10) 0.0165(10) 0.0160(10) 0.0001(8) 0.0049(7) -0.0007(8)
N3 0.0135(9) 0.0149(10) 0.0149(9) -0.0035(8) 0.0013(7) 0.0015(8)
N4 0.0194(11) 0.0187(11) 0.0180(11) 0.0018(8) -0.0032(8) -0.0010(8)
C1 0.0126(10) 0.0117(10) 0.0120(11) 0.0003(8) 0.0004(7) 0.0030(8)
C2 0.0230(12) 0.0219(12) 0.0172(12) 0.0010(10) 0.0071(9) -0.0048(10)
C3 0.0262(13) 0.0218(12) 0.0214(13) -0.0044(10) 0.0025(9) -0.0108(11)
C4 0.0171(11) 0.0182(12) 0.0198(12) -0.0042(9) -0.0005(8) 0.0008(10)
C5 0.0127(10) 0.0133(11) 0.0150(11) -0.0018(8) 0.0001(8) -0.0019(9)
C6 0.0157(11) 0.0212(12) 0.0200(13) -0.0016(10) 0.0029(9) 0.0004(10)
C7 0.0215(12) 0.0208(12) 0.0174(12) -0.0014(10) 0.0049(9) 0.0030(10)
C8 0.0184(11) 0.0142(11) 0.0157(12) -0.0026(9) -0.0030(8) -0.0031(9)
C9 0.0129(11) 0.0176(12) 0.0167(11) 0.0018(9) 0.0004(8) -0.0036(9)
C10 0.0139(11) 0.0177(12) 0.0145(11) -0.0003(9) 0.0027(8) 0.0000(9)

loop_
_atom_type_symbol
_atom_type_description
_atom_type_scat_dispersion_real
_atom_type_scat_dispersion_imag
_atom_type_scat_source
Li Li -0.0003 0.0001 'International Tables Vol C Tables 4.2.6.8 and 6.1.1.4'
S S 0.1246 0.1234 'International Tables Vol C Tables 4.2.6.8 and 6.1.1.4'
O O 0.0106 0.0060 'International Tables Vol C Tables 4.2.6.8 and 6.1.1.4'
N N 0.0061 0.0033 'International Tables Vol C Tables 4.2.6.8 and 6.1.1.4'
C C 0.0033 0.0016 'International Tables Vol C Tables 4.2.6.8 and 6.1.1.4'
H H 0.0000 0.0000 'International Tables Vol C Tables 4.2.6.8 and 6.1.1.4'

loop_
_geom_angle_atom_site_label_1
_geom_angle_atom_site_label_2
_geom_angle_atom_site_label_3
_geom_angle
_geom_angle_publ_flag
O2W Li1 O1W 101.5(2) y
O2W Li1 O1 126.9(2) y
O1W Li1 O1 108.5(2) y
O2W Li1 N2 107.1(2) y
O1W Li1 N2 124.1(2) y
O1 Li1 N2 90.91(18) y
O2W Li1 S1 125.5(2) ?
O1W Li1 S1 126.84(19) ?
O1 Li1 S1 23.87(8) ?
N2 Li1 S1 68.13(13) ?
O2 S1 O1 113.09(10) ?
O2 S1 N1 106.15(10) ?
O1 S1 N1 115.22(10) ?
O2 S1 C5 107.73(10) ?
O1 S1 C5 107.16(10) ?
N1 S1 C5 107.14(10) ?
O2 S1 Li1 144.30(11) ?
O1 S1 Li1 32.38(11) ?
N1 S1 Li1 91.02(11) ?
C5 S1 Li1 96.20(11) ?
S1 O1 Li1 123.74(16) ?
Li1 O1W H1W 124(2) ?
Li1 O1W H2W 117(2) ?
H1W O1W H2W 101(2) ?
Li1 O2W H3W 123(3) ?
Li1 O2W H4W 134(3) ?
H3W O2W H4W 104(2) ?
C1 N1 S1 122.79(16) ?
C2 N2 C1 116.9(2) ?
C2 N2 Li1 112.7(2) ?
C1 N2 Li1 127.0(2) ?
C4 N3 C1 117.3(2) ?
C8 N4 H1N 116(2) ?
C8 N4 H2N 111.7(17) ?
H1N N4 H2N 113(3) ?
N2 C1 N3 123.4(2) ?
N2 C1 N1 122.3(2) ?
N3 C1 N1 114.3(2) ?
N2 C2 C3 123.3(2) ?
N2 C2 H2 118.4 ?
C3 C2 H2 118.4 ?
C2 C3 C4 115.9(2) ?
C2 C3 H3 122.0 ?
C4 C3 H3 122.0 ?
N3 C4 C3 123.2(2) ?
N3 C4 H4 118.4 ?
C3 C4 H4 118.4 ?
C10 C5 C6 120.4(2) ?
C10 C5 S1 120.99(18) ?
C6 C5 S1 118.58(18) ?
C7 C6 C5 119.7(2) ?
C7 C6 H6 120.1 ?
C5 C6 H6 120.1 ?
C6 C7 C8 120.7(2) ?
C6 C7 H7 119.7 ?
C8 C7 H7 119.7 ?
N4 C8 C9 120.8(2) ?
N4 C8 C7 120.1(2) ?
C9 C8 C7 119.0(2) ?
C10 C9 C8 120.4(2) ?
C10 C9 H9 119.8 ?
C8 C9 H9 119.8 ?
C5 C10 C9 119.7(2) ?
C5 C10 H10 120.1 ?
C9 C10 H10 120.1 ?

loop_
_geom_bond_atom_site_label_1
_geom_bond_atom_site_label_2
_geom_bond_distance
_geom_bond_publ_flag
Li1 O2W 1.870(4) y
Li1 O1W 1.910(5) y
Li1 O1 1.934(5) y
Li1 N2 2.077(5) y
Li1 S1 3.002(4) ?
S1 O2 1.4533(17) ?
S1 O1 1.4612(16) ?
S1 N1 1.5761(19) ?
S1 C5 1.760(2) ?
O1W H1W 0.875(12) ?
O1W H2W 0.867(12) ?
O2W H3W 0.865(12) ?
O2W H4W 0.863(12) ?
N1 C1 1.357(3) ?
N2 C2 1.340(3) ?
N2 C1 1.355(3) ?
N3 C4 1.325(3) ?
N3 C1 1.357(3) ?
N4 C8 1.396(3) ?
N4 H1N 0.84(3) ?
N4 H2N 0.93(3) ?
C2 C3 1.370(4) ?
C2 H2 0.9500 ?
C3 C4 1.382(3) ?
C3 H3 0.9500 ?
C4 H4 0.9500 ?
C5 C10 1.385(3) ?
C5 C6 1.390(3) ?
C6 C7 1.378(3) ?
C6 H6 0.9500 ?
C7 C8 1.398(3) ?
C7 H7 0.9500 ?
C8 C9 1.397(3) ?
C9 C10 1.386(3) ?
C9 H9 0.9500 ?
C10 H10 0.9500 ?

loop_
_geom_hbond_atom_site_label_D
_geom_hbond_atom_site_label_H
_geom_hbond_atom_site_label_A
_geom_hbond_site_symmetry_A
_geom_hbond_distance_DH
_geom_hbond_distance_HA
_geom_hbond_distance_DA
_geom_hbond_angle_DHA
O1W H1W O2 2_564 0.875(12) 2.051(16) 2.881(2) 158(3)
O2W H3W N1 4_554 0.865(12) 1.949(15) 2.805(3) 170(4)
O1W H2W N3 4_554 0.867(12) 1.970(12) 2.837(3) 178(3)
O2W H4W N4 2_554 0.863(12) 2.006(12) 2.866(3) 174(4)
N4 H1N O2 3_545 0.84(3) 2.40(3) 3.070(3) 137(3)

loop_
_geom_torsion_atom_site_label_1
_geom_torsion_atom_site_label_2
_geom_torsion_atom_site_label_3
_geom_torsion_atom_site_label_4
_geom_torsion
O2 S1 O1 Li1 -167.45(18)
N1 S1 O1 Li1 -45.1(2)
C5 S1 O1 Li1 74.0(2)
O2 S1 N1 C1 169.98(18)
O1 S1 N1 C1 44.0(2)
C5 S1 N1 C1 -75.1(2)
Li1 S1 N1 C1 21.7(2)
C2 N2 C1 N3 -1.4(3)
Li1 N2 C1 N3 156.1(2)
C2 N2 C1 N1 179.3(2)
Li1 N2 C1 N1 -23.3(4)
C4 N3 C1 N2 0.1(3)
C4 N3 C1 N1 179.5(2)
S1 N1 C1 N2 -8.8(3)
S1 N1 C1 N3 171.78(16)
C1 N2 C2 C3 1.5(4)
Li1 N2 C2 C3 -159.1(3)
N2 C2 C3 C4 -0.4(4)
C1 N3 C4 C3 1.2(4)
C2 C3 C4 N3 -1.0(4)
O2 S1 C5 C10 -123.58(19)
O1 S1 C5 C10 -1.6(2)
N1 S1 C5 C10 122.58(19)
Li1 S1 C5 C10 29.6(2)
O2 S1 C5 C6 56.4(2)
O1 S1 C5 C6 178.37(18)
N1 S1 C5 C6 -57.4(2)
Li1 S1 C5 C6 -150.4(2)
C10 C5 C6 C7 -1.7(4)
S1 C5 C6 C7 178.34(19)
C5 C6 C7 C8 0.1(4)
C6 C7 C8 N4 -174.7(2)
C6 C7 C8 C9 1.8(4)
N4 C8 C9 C10 174.3(2)
C7 C8 C9 C10 -2.1(3)
C6 C5 C10 C9 1.4(3)
S1 C5 C10 C9 -178.66(17)
C8 C9 C10 C5 0.5(3)

_cod_database_fobs_code 2021057
